data_8102921
loop_
_publ_author_name
'von Schnering, H. G.'
'Schwarz, M.'
'Chang, J.-H.'
'Peters, K.'
'Peters, E.-M.'
'Nesper, R.'

_publ_section_title
;
Refinement of the crystal structures of the tetrahedro-tetrasilicides 
K~4~Si~4~, Rb~4~Si~4~ and Cs~4~Si~4~
;
_journal_issue 4
_journal_name_full 'Zeitschrift f\"ur Kristallographie - New Crystal Structures'
_journal_page_first 525
_journal_page_last 527
_journal_volume 220
_journal_year 2005
_chemical_formula_sum 'K4 Si4'
_chemical_formula_weight 268.74
_chemical_name_systematic
; 
 tetrapotassium tetrahedro-tetrasilicide 
;
_space_group_IT_number 218
_symmetry_cell_setting cubic
_symmetry_space_group_name_Hall 'P -4n 2 3'
_symmetry_space_group_name_H-M 'P -4 3 n'
_atom_sites_solution_hydrogens geom
_atom_sites_solution_primary direct
_atom_sites_solution_secondary difmap
_audit_creation_method SHELXL-97
_cell_angle_alpha 90.00
_cell_angle_beta 90.00
_cell_angle_gamma 90.00
_cell_formula_units_Z 8
_cell_length_a 12.620(1)
_cell_length_b 12.620(1)
_cell_length_c 12.620(1)
_cell_measurement_temperature 293(2)
_cell_volume 2009.9(3)
_computing_molecular_graphics 'Atoms 6.0 [11]'
_computing_structure_refinement 'SHELXL-97 [10] (Sheldrick, 1997)'
_computing_structure_solution 'SHELXS-97 [10] (Sheldrick, 1990)'
_diffrn_ambient_temperature 293(2)
_diffrn_measured_fraction_theta_full 0.947
_diffrn_measured_fraction_theta_max 0.947
_diffrn_measurement_device_type 'Syntex P-1'
_diffrn_measurement_method omega/2theta
_diffrn_radiation_monochromator graphite
_diffrn_radiation_source 'fine-focus sealed tube'
_diffrn_radiation_type MoK\a
_diffrn_radiation_wavelength 0.71073
_diffrn_reflns_av_R_equivalents 0.0296
_diffrn_reflns_av_sigmaI/netI 0.0202
_diffrn_reflns_limit_h_max 16
_diffrn_reflns_limit_h_min 0
_diffrn_reflns_limit_k_max 16
_diffrn_reflns_limit_k_min 0
_diffrn_reflns_limit_l_max 16
_diffrn_reflns_limit_l_min 0
_diffrn_reflns_number 2042
_diffrn_reflns_theta_full 27.51
_diffrn_reflns_theta_max 27.51
_diffrn_reflns_theta_min 2.28
_exptl_absorpt_coefficient_mu 2.165
_exptl_absorpt_correction_type empirical
_exptl_absorpt_process_details '11 hkl, Psi-Scan'
_exptl_crystal_colour 'black shiny'
_exptl_crystal_density_diffrn 1.776
_exptl_crystal_density_method 'not measured'
_exptl_crystal_description '{100} and {110}'
_exptl_crystal_F_000 1056
_exptl_crystal_size_max 0.5
_exptl_crystal_size_mid 0.5
_exptl_crystal_size_min 0.5
_refine_diff_density_max 0.270
_refine_diff_density_min -0.157
_refine_diff_density_rms 0.042
_refine_ls_abs_structure_details 'Flack H D (1983), Acta Cryst. A39, 876-881'
_refine_ls_abs_structure_Flack 0.10(9)
_refine_ls_extinction_method none
_refine_ls_goodness_of_fit_ref 0.999
_refine_ls_hydrogen_treatment mixed
_refine_ls_matrix_type full
_refine_ls_number_parameters 25
_refine_ls_number_reflns 425
_refine_ls_number_restraints 0
_refine_ls_restrained_S_all 0.999
_refine_ls_R_factor_all 0.0209
_refine_ls_R_factor_gt 0.0172
_refine_ls_shift/su_max 0.000
_refine_ls_shift/su_mean 0.000
_refine_ls_structure_factor_coef Fsqd
_refine_ls_weighting_details 'calc w=1/[\s^2^(Fo^2^)+(0.0257P)^2^+0.0000P] where P=(Fo^2^+2Fc^2^)/3'
_refine_ls_weighting_scheme calc
_refine_ls_wR_factor_gt 0.0401
_refine_ls_wR_factor_ref 0.0414
_reflns_number_gt 403
_reflns_number_total 425
_reflns_threshold_expression >2sigma(I)
_cod_data_source_file 409852.cff
_cod_data_source_block ksi
_cod_original_sg_symbol_H-M P-43n
_cod_database_code 8102921

loop_
_symmetry_equiv_pos_as_xyz
'x, y, z'
'-x, -y, z'
'-x, y, -z'
'x, -y, -z'
'z, x, y'
'z, -x, -y'
'-z, -x, y'
'-z, x, -y'
'y, z, x'
'-y, z, -x'
'y, -z, -x'
'-y, -z, x'
'y+1/2, x+1/2, z+1/2'
'-y+1/2, -x+1/2, z+1/2'
'y+1/2, -x+1/2, -z+1/2'
'-y+1/2, x+1/2, -z+1/2'
'x+1/2, z+1/2, y+1/2'
'-x+1/2, z+1/2, -y+1/2'
'-x+1/2, -z+1/2, y+1/2'
'x+1/2, -z+1/2, -y+1/2'
'z+1/2, y+1/2, x+1/2'
'z+1/2, -y+1/2, -x+1/2'
'-z+1/2, y+1/2, -x+1/2'
'-z+1/2, -y+1/2, x+1/2'

loop_
_atom_site_label
_atom_site_type_symbol
_atom_site_fract_x
_atom_site_fract_y
_atom_site_fract_z
_atom_site_U_iso_or_equiv
_atom_site_adp_type
_atom_site_occupancy
_atom_site_symmetry_multiplicity
_atom_site_Wyckoff_symbol
_atom_site_calc_flag
_atom_site_refinement_flags
_atom_site_disorder_assembly
_atom_site_disorder_group
K1 K 0.33221(5) 0.33221(5) 0.33221(5) 0.0386(2) Uani 1 8 e d S . .
K2 K 0.33581(4) 0.14092(4) 0.06450(4) 0.03597(15) Uani 1 24 i d . . .
Si1 Si 0.06766(5) 0.06766(5) 0.06766(5) 0.0302(2) Uani 1 8 e d S . .
Si2 Si 0.06197(5) 0.31695(5) 0.42628(5) 0.02864(15) Uani 1 24 i d . . .

loop_
_atom_site_aniso_label
_atom_site_aniso_U_11
_atom_site_aniso_U_22
_atom_site_aniso_U_33
_atom_site_aniso_U_23
_atom_site_aniso_U_13
_atom_site_aniso_U_12
K1 0.0386(2) 0.0386(2) 0.0386(2) -0.0028(2) -0.0028(2) -0.0028(2)
K2 0.0359(3) 0.0391(3) 0.0330(3) 0.0020(3) -0.0032(2) 0.0029(2)
Si1 0.0302(2) 0.0302(2) 0.0302(2) -0.0041(3) -0.0041(3) -0.0041(3)
Si2 0.0300(3) 0.0281(3) 0.0278(3) 0.0028(3) 0.0040(3) -0.0028(3)

loop_
_atom_type_symbol
_atom_type_description
_atom_type_scat_dispersion_real
_atom_type_scat_dispersion_imag
_atom_type_scat_source
Si Si 0.0817 0.0704 'International Tables Vol C Tables 4.2.6.8 and 6.1.1.4'
K K 0.2009 0.2494 'International Tables Vol C Tables 4.2.6.8 and 6.1.1.4'

loop_
_geom_angle_atom_site_label_1
_geom_angle_atom_site_label_2
_geom_angle_atom_site_label_3
_geom_angle
_geom_angle_site_symmetry_1
_geom_angle_site_symmetry_3
_geom_angle_publ_flag
Si1 K1 Si1 40.76(3) 16 15 ?
Si1 K1 Si1 40.76(3) 16 14 ?
Si1 K1 Si1 40.76(3) 15 14 ?
Si1 K1 Si2 105.646(17) 16 . ?
Si1 K1 Si2 135.07(3) 15 . ?
Si1 K1 Si2 94.69(2) 14 . ?
Si1 K1 Si2 94.69(2) 16 9 ?
Si1 K1 Si2 105.646(17) 15 9 ?
Si1 K1 Si2 135.07(3) 14 9 ?
Si2 K1 Si2 106.07(2) . 9 ?
Si1 K1 Si2 135.07(3) 16 5 ?
Si1 K1 Si2 94.69(2) 15 5 ?
Si1 K1 Si2 105.646(17) 14 5 ?
Si2 K1 Si2 106.07(2) . 5 ?
Si2 K1 Si2 106.07(2) 9 5 ?
Si1 K1 K2 99.91(3) 16 14 ?
Si1 K1 K2 80.718(17) 15 14 ?
Si1 K1 K2 59.16(2) 14 14 ?
Si2 K1 K2 78.001(14) . 14 ?
Si2 K1 K2 163.20(3) 9 14 ?
Si2 K1 K2 57.453(14) 5 14 ?
Si1 K1 K2 59.16(2) 16 18 ?
Si1 K1 K2 99.91(3) 15 18 ?
Si1 K1 K2 80.718(17) 14 18 ?
Si2 K1 K2 57.453(14) . 18 ?
Si2 K1 K2 78.001(14) 9 18 ?
Si2 K1 K2 163.20(3) 5 18 ?
K2 K1 K2 116.738(11) 14 18 ?
Si1 K1 K2 80.718(17) 16 22 ?
Si1 K1 K2 59.16(2) 15 22 ?
Si1 K1 K2 99.91(3) 14 22 ?
Si2 K1 K2 163.20(3) . 22 ?
Si2 K1 K2 57.453(14) 9 22 ?
Si2 K1 K2 78.001(14) 5 22 ?
K2 K1 K2 116.738(11) 14 22 ?
K2 K1 K2 116.738(11) 18 22 ?
Si1 K1 K2 142.251(11) 16 . ?
Si1 K1 K2 119.93(2) 15 . ?
Si1 K1 K2 154.834(11) 14 . ?
Si2 K1 K2 104.27(3) . . ?
Si2 K1 K2 54.841(16) 9 . ?
Si2 K1 K2 53.474(16) 5 . ?
K2 K1 K2 108.425(17) 14 . ?
K2 K1 K2 123.46(2) 18 . ?
K2 K1 K2 64.575(17) 22 . ?
Si1 K1 K2 154.834(10) 16 9 ?
Si1 K1 K2 142.251(11) 15 9 ?
Si1 K1 K2 119.93(2) 14 9 ?
Si2 K1 K2 53.474(16) . 9 ?
Si2 K1 K2 104.27(3) 9 9 ?
Si2 K1 K2 54.841(16) 5 9 ?
K2 K1 K2 64.575(17) 14 9 ?
K2 K1 K2 108.425(17) 18 9 ?
K2 K1 K2 123.46(2) 22 9 ?
K2 K1 K2 62.761(19) . 9 ?
Si1 K1 K2 119.933(19) 16 5 ?
Si1 K1 K2 154.834(11) 15 5 ?
Si1 K1 K2 142.251(11) 14 5 ?
Si2 K1 K2 54.841(16) . 5 ?
Si2 K1 K2 53.474(16) 9 5 ?
Si2 K1 K2 104.27(3) 5 5 ?
K2 K1 K2 123.46(2) 14 5 ?
K2 K1 K2 64.575(17) 18 5 ?
K2 K1 K2 108.425(17) 22 5 ?
K2 K1 K2 62.761(19) . 5 ?
K2 K1 K2 62.761(19) 9 5 ?
Si2 K2 Si2 42.64(2) 20 18_545 ?
Si2 K2 Si2 91.35(2) 20 19_554 ?
Si2 K2 Si2 93.50(2) 18_545 19_554 ?
Si2 K2 Si1 138.94(2) 20 . ?
Si2 K2 Si1 98.812(17) 18_545 . ?
Si2 K2 Si1 107.65(2) 19_554 . ?
Si2 K2 Si2 41.017(19) 20 5 ?
Si2 K2 Si2 40.914(19) 18_545 5 ?
Si2 K2 Si2 128.39(2) 19_554 5 ?
Si1 K2 Si2 103.149(19) . 5 ?
Si2 K2 Si2 108.33(2) 20 9 ?
Si2 K2 Si2 146.67(2) 18_545 9 ?
Si2 K2 Si2 105.03(2) 19_554 9 ?
Si1 K2 Si2 101.503(19) . 9 ?
Si2 K2 Si2 108.13(3) 5 9 ?
Si2 K2 K1 152.35(2) 20 14_554 ?
Si2 K2 K1 131.29(2) 18_545 14_554 ?
Si2 K2 K1 61.021(16) 19_554 14_554 ?
Si1 K2 K1 58.05(2) . 14_554 ?
Si2 K2 K1 160.68(3) 5 14_554 ?
Si2 K2 K1 82.024(17) 9 14_554 ?
Si2 K2 K2 87.447(17) 20 4 ?
Si2 K2 K2 56.707(16) 18_545 4 ?
Si2 K2 K2 53.529(16) 19_554 4 ?
Si1 K2 K2 76.415(14) . 4 ?
Si2 K2 K2 96.84(2) 5 4 ?
Si2 K2 K2 154.63(3) 9 4 ?
K1 K2 K2 75.469(15) 14_554 4 ?
Si2 K2 K1 77.998(17) 20 . ?
Si2 K2 K1 96.365(17) 18_545 . ?
Si2 K2 K1 151.03(2) 19_554 . ?
Si1 K2 K1 97.67(2) . . ?
Si2 K2 K1 55.460(14) 5 . ?
Si2 K2 K1 55.000(14) 9 . ?
K1 K2 K1 126.561(15) 14_554 . ?
K2 K2 K1 150.14(2) 4 . ?
Si2 K2 K2 56.044(14) 20 22 ?
Si2 K2 K2 97.593(19) 18_545 22 ?
Si2 K2 K2 100.045(17) 19_554 22 ?
Si1 K2 K2 146.69(2) . 22 ?
Si2 K2 K2 72.000(19) 5 22 ?
Si2 K2 K2 52.507(17) 9 22 ?
K1 K2 K2 125.72(2) 14_554 22 ?
K2 K2 K2 136.366(13) 4 22 ?
K1 K2 K2 51.694(16) . 22 ?
Si2 K2 K2 102.693(15) 20 24_554 ?
Si2 K2 K2 136.39(2) 18_545 24_554 ?
Si2 K2 K2 55.265(14) 19_554 24_554 ?
Si1 K2 K2 118.128(18) . 24_554 ?
Si2 K2 K2 135.38(2) 5 24_554 ?
Si2 K2 K2 49.975(17) 9 24_554 ?
K1 K2 K2 63.73(2) 14_554 24_554 ?
K2 K2 K2 108.14(2) 4 24_554 ?
K1 K2 K2 100.486(17) . 24_554 ?
K2 K2 K2 64.319(15) 22 24_554 ?
Si2 K2 K2 136.283(16) 20 5 ?
Si2 K2 K2 131.66(2) 18_545 5 ?
Si2 K2 K2 129.15(2) 19_554 5 ?
Si1 K2 K2 51.950(12) . 5 ?
Si2 K2 K2 102.443(15) 5 5 ?
Si2 K2 K2 51.851(16) 9 5 ?
K1 K2 K2 70.416(14) 14_554 5 ?
K2 K2 K2 127.585(3) 4 5 ?
K1 K2 K2 58.620(9) . 5 ?
K2 K2 K2 96.019(14) 22 5 ?
K2 K2 K2 91.01(2) 24_554 5 ?
Si1 Si1 Si1 60.0 4 3 ?
Si1 Si1 Si1 60.0 4 2 ?
Si1 Si1 Si1 60.0 3 2 ?
Si1 Si1 K1 69.619(15) 4 14_554 ?
Si1 Si1 K1 69.619(15) 3 14_554 ?
Si1 Si1 K1 121.024(18) 2 14_554 ?
Si1 Si1 K1 69.619(15) 4 16_545 ?
Si1 Si1 K1 121.024(18) 3 16_545 ?
Si1 Si1 K1 69.619(15) 2 16_545 ?
K1 Si1 K1 119.459(5) 14_554 16_545 ?
Si1 Si1 K1 121.024(18) 4 15_455 ?
Si1 Si1 K1 69.619(15) 3 15_455 ?
Si1 Si1 K1 69.619(15) 2 15_455 ?
K1 Si1 K1 119.459(5) 14_554 15_455 ?
K1 Si1 K1 119.459(5) 16_545 15_455 ?
Si1 Si1 K2 150.273(11) 4 5 ?
Si1 Si1 K2 100.271(15) 3 5 ?
Si1 Si1 K2 132.380(12) 2 5 ?
K1 Si1 K2 83.017(13) 14_554 5 ?
K1 Si1 K2 137.28(3) 16_545 5 ?
K1 Si1 K2 62.787(12) 15_455 5 ?
Si1 Si1 K2 132.380(12) 4 9 ?
Si1 Si1 K2 150.273(11) 3 9 ?
Si1 Si1 K2 100.271(15) 2 9 ?
K1 Si1 K2 137.28(3) 14_554 9 ?
K1 Si1 K2 62.787(12) 16_545 9 ?
K1 Si1 K2 83.017(13) 15_455 9 ?
K2 Si1 K2 76.10(2) 5 9 ?
Si1 Si1 K2 100.271(15) 4 . ?
Si1 Si1 K2 132.380(12) 3 . ?
Si1 Si1 K2 150.273(11) 2 . ?
K1 Si1 K2 62.787(12) 14_554 . ?
K1 Si1 K2 83.017(13) 16_545 . ?
K1 Si1 K2 137.28(3) 15_455 . ?
K2 Si1 K2 76.10(2) 5 . ?
K2 Si1 K2 76.10(2) 9 . ?
Si2 Si2 Si2 60.56(3) 22_455 24 ?
Si2 Si2 Si2 59.721(16) 22_455 3_556 ?
Si2 Si2 Si2 59.721(16) 24 3_556 ?
Si2 Si2 K2 73.86(3) 22_455 20_455 ?
Si2 Si2 K2 123.25(3) 24 20_455 ?
Si2 Si2 K2 69.13(3) 3_556 20_455 ?
Si2 Si2 K2 122.45(3) 22_455 19 ?
Si2 Si2 K2 73.45(3) 24 19 ?
Si2 Si2 K2 68.23(3) 3_556 19 ?
K2 Si2 K2 109.56(3) 20_455 19 ?
Si2 Si2 K2 155.03(4) 22_455 18 ?
Si2 Si2 K2 141.14(4) 24 18 ?
Si2 Si2 K2 115.118(15) 3_556 18 ?
K2 Si2 K2 81.53(2) 20_455 18 ?
K2 Si2 K2 69.76(2) 19 18 ?
Si2 Si2 K2 65.63(3) 22_455 9 ?
Si2 Si2 K2 65.13(3) 24 9 ?
Si2 Si2 K2 115.432(14) 3_556 9 ?
K2 Si2 K2 124.40(2) 20_455 9 ?
K2 Si2 K2 123.76(2) 19 9 ?
K2 Si2 K2 128.78(2) 18 9 ?
Si2 Si2 K2 96.54(3) 22_455 5 ?
Si2 Si2 K2 138.98(4) 24 5 ?
Si2 Si2 K2 140.31(4) 3_556 5 ?
K2 Si2 K2 73.98(2) 20_455 5 ?
K2 Si2 K2 140.65(2) 19 5 ?
K2 Si2 K2 72.228(18) 18 5 ?
K2 Si2 K2 74.58(2) 9 5 ?
Si2 Si2 K1 136.68(4) 22_455 . ?
Si2 Si2 K1 102.27(3) 24 . ?
Si2 Si2 K1 149.11(5) 3_556 . ?
K2 Si2 K1 134.45(2) 20_455 . ?
K2 Si2 K1 83.03(2) 19 . ?
K2 Si2 K1 61.526(15) 18 . ?
K2 Si2 K1 71.07(2) 9 . ?
K2 Si2 K1 70.159(18) 5 . ?

loop_
_geom_bond_atom_site_label_1
_geom_bond_atom_site_label_2
_geom_bond_distance
_geom_bond_site_symmetry_2
_geom_bond_publ_flag
K1 Si1 3.4673(10) 16 ?
K1 Si1 3.4673(10) 15 ?
K1 Si1 3.4673(10) 14 ?
K1 Si2 3.6164(8) . ?
K1 Si2 3.6164(8) 9 ?
K1 Si2 3.6164(8) 5 ?
K1 K2 3.6339(6) 14 ?
K1 K2 3.6339(6) 18 ?
K1 K2 3.6339(6) 22 ?
K1 K2 4.1527(10) . ?
K1 K2 4.1527(11) 9 ?
K1 K2 4.1527(11) 5 ?
K2 Si2 3.3321(10) 20 ?
K2 Si2 3.3525(9) 18_545 ?
K2 Si2 3.4847(9) 19_554 ?
K2 Si1 3.5084(10) . ?
K2 Si2 3.5279(9) 5 ?
K2 Si2 3.6093(9) 9 ?
K2 K1 3.6339(6) 14_554 ?
K2 K2 3.9116(11) 4 ?
K2 K2 4.1824(10) 22 ?
K2 K2 4.1824(10) 24_554 ?
K2 K2 4.3247(11) 5 ?
Si1 Si1 2.4150(18) 4 ?
Si1 Si1 2.4150(18) 3 ?
Si1 Si1 2.4150(18) 2 ?
Si1 K1 3.4673(10) 14_554 ?
Si1 K1 3.4673(10) 16_545 ?
Si1 K1 3.4673(10) 15_455 ?
Si1 K2 3.5084(10) 5 ?
Si1 K2 3.5084(10) 9 ?
Si2 Si2 2.4103(11) 22_455 ?
Si2 Si2 2.4103(11) 24 ?
Si2 Si2 2.4307(12) 3_556 ?
Si2 K2 3.3321(10) 20_455 ?
Si2 K2 3.3525(9) 19 ?
Si2 K2 3.4847(9) 18 ?
Si2 K2 3.5279(9) 9 ?
Si2 K2 3.6093(9) 5 ?
